data_2232059
loop_
_publ_author_name
'Rehman, Jeveria'
Ejaz
'Khan, Islam Ullah'
'Harrison, William T. A.'

_publ_section_title
;
 <i>N</i>-(4-Aminophenyl)-4-methylbenzenesulfonamide
;
_journal_coeditor_code SU2300
_journal_issue 10
_journal_name_full 'Acta Crystallographica Section E'
_journal_page_first o2709
_journal_paper_doi 10.1107/S1600536811036191
_journal_volume 67
_journal_year 2011
_chemical_formula_iupac 'C13 H14 N2 O2 S'
_chemical_formula_moiety 'C13 H14 N2 O2 S'
_chemical_formula_sum 'C13 H14 N2 O2 S'
_chemical_formula_weight 262.32
_chemical_name_systematic
;
<i>N</i>-(4-Aminophenyl)-4-methylbenzenesulfonamide
;
_space_group_IT_number 19
_symmetry_cell_setting orthorhombic
_symmetry_space_group_name_Hall 'P 2ac 2ab'
_symmetry_space_group_name_H-M 'P 21 21 21'
_atom_sites_solution_hydrogens geom
_atom_sites_solution_primary direct
_atom_sites_solution_secondary difmap
_audit_creation_method SHELXL-97
_cell_angle_alpha 90.00
_cell_angle_beta 90.00
_cell_angle_gamma 90.00
_cell_formula_units_Z 8
_cell_length_a 5.0598(3)
_cell_length_b 14.7702(11)
_cell_length_c 35.026(2)
_cell_measurement_reflns_used 2101
_cell_measurement_temperature 296(2)
_cell_measurement_theta_max 21.04
_cell_measurement_theta_min 2.33
_cell_volume 2617.6(3)
_computing_cell_refinement 'SAINT (Bruker, 2007)'
_computing_data_collection 'APEX2 (Bruker, 2007)'
_computing_data_reduction 'SAINT (Bruker, 2007)'
_computing_molecular_graphics 'ORTEP-3 (Farrugia, 1997)'
_computing_publication_material 'SHELXL97 (Sheldrick, 2008)'
_computing_structure_refinement 'SHELXL97 (Sheldrick, 2008)'
_computing_structure_solution 'SHELXS97 (Sheldrick, 2008)'
_diffrn_ambient_temperature 296(2)
_diffrn_measured_fraction_theta_full 0.964
_diffrn_measured_fraction_theta_max 0.964
_diffrn_measurement_device_type 'Bruker APEXII CCD'
_diffrn_measurement_method \w
_diffrn_radiation_monochromator graphite
_diffrn_radiation_source 'fine-focus sealed tube'
_diffrn_radiation_type MoK\a
_diffrn_radiation_wavelength 0.71073
_diffrn_reflns_av_R_equivalents 0.0480
_diffrn_reflns_av_sigmaI/netI 0.0981
_diffrn_reflns_limit_h_max 6
_diffrn_reflns_limit_h_min -6
_diffrn_reflns_limit_k_max 19
_diffrn_reflns_limit_k_min -18
_diffrn_reflns_limit_l_max 44
_diffrn_reflns_limit_l_min -42
_diffrn_reflns_number 14160
_diffrn_reflns_theta_full 28.32
_diffrn_reflns_theta_max 28.32
_diffrn_reflns_theta_min 1.16
_diffrn_standards_decay_% 0
_exptl_absorpt_coefficient_mu 0.243
_exptl_absorpt_correction_T_max 0.953
_exptl_absorpt_correction_T_min 0.907
_exptl_absorpt_correction_type multi-scan
_exptl_absorpt_process_details '(SADABS; Bruker, 2001)'
_exptl_crystal_colour brown
_exptl_crystal_density_diffrn 1.331
_exptl_crystal_density_method 'not measured'
_exptl_crystal_description 'cut needle'
_exptl_crystal_F_000 1104
_exptl_crystal_size_max 0.41
_exptl_crystal_size_mid 0.35
_exptl_crystal_size_min 0.20
_refine_diff_density_max 0.187
_refine_diff_density_min -0.225
_refine_ls_abs_structure_details 'Flack (1983), 2266 Friedel pairs'
_refine_ls_abs_structure_Flack -0.03(8)
_refine_ls_extinction_method none
_refine_ls_goodness_of_fit_ref 0.984
_refine_ls_hydrogen_treatment mixed
_refine_ls_matrix_type full
_refine_ls_number_parameters 345
_refine_ls_number_reflns 6049
_refine_ls_number_restraints 0
_refine_ls_restrained_S_all 0.984
_refine_ls_R_factor_all 0.1358
_refine_ls_R_factor_gt 0.0579
_refine_ls_shift/su_max 0.003
_refine_ls_shift/su_mean 0.000
_refine_ls_structure_factor_coef Fsqd
_refine_ls_weighting_details 'calc w=1/[\s^2^(Fo^2^)+(0.0447P)^2^] where P=(Fo^2^+2Fc^2^)/3'
_refine_ls_weighting_scheme calc
_refine_ls_wR_factor_gt 0.0988
_refine_ls_wR_factor_ref 0.1222
_reflns_number_gt 3138
_reflns_number_total 6049
_reflns_threshold_expression I>2\s(I)
_cod_data_source_file su2300.cif
_cod_data_source_block I
_cod_original_cell_volume 2617.7(3)
_cod_database_code 2232059
_cod_database_fobs_code 2232059

loop_
_symmetry_equiv_pos_as_xyz
'x, y, z'
'-x+1/2, -y, z+1/2'
'-x, y+1/2, -z+1/2'
'x+1/2, -y+1/2, -z'

loop_
_atom_site_type_symbol
_atom_site_label
_atom_site_fract_x
_atom_site_fract_y
_atom_site_fract_z
_atom_site_U_iso_or_equiv
_atom_site_adp_type
_atom_site_calc_flag
_atom_site_refinement_flags
_atom_site_occupancy
_atom_site_symmetry_multiplicity
C C1 0.7219(6) 0.5980(2) 0.52219(9) 0.0461(9) Uani d . 1 1
C C2 0.5551(7) 0.6031(3) 0.55343(11) 0.0676(11) Uani d . 1 1
H H2 0.4207 0.5608 0.5565 0.081 Uiso calc R 1 1
C C3 0.5892(9) 0.6712(3) 0.57994(11) 0.0745(13) Uani d . 1 1
H H3 0.4774 0.6735 0.6010 0.089 Uiso calc R 1 1
C C4 0.7816(9) 0.7354(3) 0.57630(11) 0.0650(11) Uani d . 1 1
C C5 0.9476(8) 0.7288(3) 0.54593(11) 0.0672(11) Uani d . 1 1
H H5 1.0827 0.7710 0.5433 0.081 Uiso calc R 1 1
C C6 0.9217(7) 0.6609(3) 0.51874(10) 0.0577(10) Uani d . 1 1
H H6 1.0386 0.6579 0.4983 0.069 Uiso calc R 1 1
C C7 0.8067(12) 0.8109(3) 0.60412(11) 0.1064(17) Uani d . 1 1
H H7A 0.7568 0.8667 0.5921 0.160 Uiso calc R 1 1
H H7B 0.9864 0.8150 0.6127 0.160 Uiso calc R 1 1
H H7C 0.6929 0.7998 0.6256 0.160 Uiso calc R 1 1
C C8 0.7725(7) 0.3749(2) 0.53228(10) 0.0470(9) Uani d . 1 1
C C9 0.8953(7) 0.3861(3) 0.56689(11) 0.0588(10) Uani d . 1 1
H H9 1.0308 0.4282 0.5695 0.071 Uiso calc R 1 1
C C10 0.8171(9) 0.3350(3) 0.59756(11) 0.0667(11) Uani d . 1 1
H H10 0.9024 0.3423 0.6209 0.080 Uiso calc R 1 1
C C11 0.6143(7) 0.2728(3) 0.59452(11) 0.0573(10) Uani d . 1 1
C C12 0.4958(7) 0.2624(3) 0.55924(10) 0.0581(10) Uani d . 1 1
H H12 0.3598 0.2206 0.5564 0.070 Uiso calc R 1 1
C C13 0.5747(7) 0.3124(3) 0.52862(10) 0.0521(9) Uani d . 1 1
H H13 0.4935 0.3040 0.5051 0.062 Uiso calc R 1 1
S S1 0.67974(18) 0.51473(7) 0.48702(3) 0.0565(3) Uani d . 1 1
N N1 0.8513(6) 0.4261(2) 0.49950(10) 0.0574(9) Uani d . 1 1
H H1N 0.988(7) 0.429(3) 0.4975(11) 0.069 Uiso d . 1 1
N N2 0.5408(8) 0.2184(3) 0.62512(10) 0.0775(11) Uani d . 1 1
H H2N 0.589(8) 0.235(3) 0.6483(10) 0.093 Uiso d . 1 1
H H3N 0.362(8) 0.195(3) 0.6230(10) 0.093 Uiso d . 1 1
O O1 0.7922(5) 0.54737(18) 0.45226(7) 0.0748(8) Uani d . 1 1
O O2 0.4094(4) 0.48778(19) 0.48757(8) 0.0759(8) Uani d . 1 1
C C14 0.1982(6) 0.7212(2) 0.73078(9) 0.0433(8) Uani d . 1 1
C C15 0.0384(8) 0.7105(3) 0.69949(11) 0.0661(11) Uani d . 1 1
H H15 -0.0987 0.7509 0.6947 0.079 Uiso calc R 1 1
C C16 0.0848(9) 0.6391(3) 0.67542(12) 0.0760(13) Uani d . 1 1
H H16 -0.0247 0.6315 0.6543 0.091 Uiso calc R 1 1
C C17 0.2854(9) 0.5789(3) 0.68115(11) 0.0652(11) Uani d . 1 1
C C18 0.4447(8) 0.5923(3) 0.71206(11) 0.0625(11) Uani d . 1 1
H H18 0.5846 0.5527 0.7163 0.075 Uiso calc R 1 1
C C19 0.4044(6) 0.6623(2) 0.73690(11) 0.0518(9) Uani d . 1 1
H H19 0.5157 0.6701 0.7578 0.062 Uiso calc R 1 1
C C20 0.3247(11) 0.4991(3) 0.65535(13) 0.1056(17) Uani d . 1 1
H H20A 0.4187 0.4525 0.6688 0.158 Uiso calc R 1 1
H H20B 0.4248 0.5173 0.6334 0.158 Uiso calc R 1 1
H H20C 0.1559 0.4763 0.6473 0.158 Uiso calc R 1 1
C C21 0.2515(6) 0.9433(2) 0.71400(10) 0.0434(9) Uani d . 1 1
C C22 0.0559(7) 1.0077(3) 0.71480(10) 0.0551(10) Uani d . 1 1
H H22 -0.0298 1.0205 0.7377 0.066 Uiso calc R 1 1
C C23 -0.0137(7) 1.0527(3) 0.68273(10) 0.0581(10) Uani d . 1 1
H H23 -0.1487 1.0954 0.6838 0.070 Uiso calc R 1 1
C C24 0.1128(7) 1.0364(2) 0.64826(10) 0.0517(9) Uani d . 1 1
C C25 0.3122(8) 0.9737(3) 0.64794(11) 0.0659(11) Uani d . 1 1
H H25 0.4034 0.9627 0.6254 0.079 Uiso calc R 1 1
C C26 0.3792(7) 0.9273(2) 0.68016(10) 0.0563(10) Uani d . 1 1
H H26 0.5131 0.8842 0.6792 0.068 Uiso calc R 1 1
S S2 0.14355(16) 0.81143(6) 0.76258(3) 0.0478(3) Uani d . 1 1
N N3 0.3200(5) 0.89631(19) 0.74834(8) 0.0448(7) Uani d . 1 1
H H4N 0.474(6) 0.886(2) 0.7494(9) 0.054 Uiso d . 1 1
N N4 0.0471(8) 1.0859(3) 0.61552(10) 0.0748(11) Uani d . 1 1
H H5N -0.110(8) 1.104(3) 0.6191(12) 0.090 Uiso d . 1 1
H H6N 0.099(8) 1.055(3) 0.5963(11) 0.090 Uiso d . 1 1
O O3 -0.1258(4) 0.83822(17) 0.75914(7) 0.0647(7) Uani d . 1 1
O O4 0.2457(5) 0.78643(19) 0.79860(6) 0.0668(8) Uani d . 1 1

loop_
_atom_site_aniso_label
_atom_site_aniso_U_11
_atom_site_aniso_U_22
_atom_site_aniso_U_33
_atom_site_aniso_U_12
_atom_site_aniso_U_13
_atom_site_aniso_U_23
C1 0.0446(19) 0.049(2) 0.045(2) 0.0025(18) 0.0005(17) 0.0031(17)
C2 0.057(2) 0.082(3) 0.064(3) -0.005(2) 0.016(2) 0.006(3)
C3 0.081(3) 0.091(4) 0.052(3) 0.012(3) 0.021(2) -0.010(3)
C4 0.081(3) 0.062(3) 0.053(3) 0.016(3) -0.001(2) 0.004(2)
C5 0.074(3) 0.057(3) 0.070(3) -0.009(2) -0.012(2) -0.002(2)
C6 0.056(2) 0.065(3) 0.052(2) -0.007(2) 0.0099(19) 0.003(2)
C7 0.164(5) 0.076(3) 0.079(3) 0.030(4) -0.005(3) -0.028(3)
C8 0.042(2) 0.048(2) 0.051(2) 0.0038(18) 0.0044(18) -0.0066(19)
C9 0.057(2) 0.053(3) 0.066(3) -0.010(2) -0.013(2) -0.002(2)
C10 0.080(3) 0.060(3) 0.061(3) -0.010(2) -0.026(2) -0.008(2)
C11 0.065(3) 0.046(2) 0.061(3) 0.002(2) -0.010(2) -0.003(2)
C12 0.062(2) 0.056(3) 0.057(2) -0.014(2) -0.010(2) -0.003(2)
C13 0.055(2) 0.052(2) 0.049(2) -0.007(2) -0.0062(17) -0.007(2)
S1 0.0551(6) 0.0642(7) 0.0502(6) -0.0055(5) -0.0044(5) -0.0030(5)
N1 0.0490(18) 0.062(2) 0.061(2) -0.001(2) 0.0063(19) -0.0103(17)
N2 0.092(3) 0.080(3) 0.061(2) -0.018(2) -0.016(2) 0.015(2)
O1 0.098(2) 0.087(2) 0.0397(15) -0.0100(18) 0.0080(15) 0.0010(14)
O2 0.0483(14) 0.088(2) 0.092(2) -0.0104(15) -0.0146(14) -0.0059(18)
C14 0.0405(18) 0.044(2) 0.046(2) -0.0038(17) 0.0029(17) 0.0089(17)
C15 0.059(2) 0.071(3) 0.068(3) 0.007(2) -0.010(2) -0.006(2)
C16 0.084(3) 0.079(3) 0.065(3) -0.008(3) -0.017(2) -0.006(3)
C17 0.089(3) 0.050(3) 0.057(3) -0.014(3) 0.016(3) -0.003(2)
C18 0.078(3) 0.040(2) 0.070(3) 0.005(2) 0.008(2) 0.011(2)
C19 0.052(2) 0.044(2) 0.059(2) -0.0008(19) -0.0048(19) 0.010(2)
C20 0.163(5) 0.071(3) 0.083(3) -0.004(4) 0.010(3) -0.021(3)
C21 0.0367(19) 0.039(2) 0.054(2) 0.0010(17) 0.0005(17) -0.0027(18)
C22 0.062(2) 0.058(3) 0.046(2) 0.021(2) 0.0102(18) 0.003(2)
C23 0.060(2) 0.055(3) 0.059(3) 0.021(2) 0.003(2) 0.002(2)
C24 0.065(2) 0.044(2) 0.046(2) 0.002(2) -0.004(2) 0.0006(19)
C25 0.072(3) 0.067(3) 0.059(3) 0.017(3) 0.017(2) 0.000(2)
C26 0.055(2) 0.053(2) 0.061(3) 0.018(2) 0.007(2) 0.000(2)
S2 0.0404(5) 0.0560(6) 0.0469(6) 0.0052(5) 0.0017(4) 0.0051(5)
N3 0.0351(14) 0.0449(17) 0.0546(18) 0.0059(15) -0.0076(14) 0.0033(15)
N4 0.092(3) 0.071(3) 0.061(2) 0.009(2) 0.004(2) 0.004(2)
O3 0.0423(14) 0.0779(19) 0.0739(17) 0.0104(13) 0.0112(13) 0.0022(15)
O4 0.0828(19) 0.077(2) 0.0406(14) 0.0086(15) -0.0042(13) 0.0097(13)

loop_
_atom_type_symbol
_atom_type_description
_atom_type_scat_dispersion_real
_atom_type_scat_dispersion_imag
_atom_type_scat_source
C C 0.0033 0.0016 'International Tables Vol C Tables 4.2.6.8 and 6.1.1.4'
H H 0.0000 0.0000 'International Tables Vol C Tables 4.2.6.8 and 6.1.1.4'
N N 0.0061 0.0033 'International Tables Vol C Tables 4.2.6.8 and 6.1.1.4'
O O 0.0106 0.0060 'International Tables Vol C Tables 4.2.6.8 and 6.1.1.4'
S S 0.1246 0.1234 'International Tables Vol C Tables 4.2.6.8 and 6.1.1.4'

loop_
_geom_angle_atom_site_label_1
_geom_angle_atom_site_label_2
_geom_angle_atom_site_label_3
_geom_angle
C6 C1 C2 118.7(3)
C6 C1 S1 120.0(3)
C2 C1 S1 121.3(3)
C3 C2 C1 119.7(4)
C3 C2 H2 120.2
C1 C2 H2 120.2
C4 C3 C2 122.2(4)
C4 C3 H3 118.9
C2 C3 H3 118.9
C5 C4 C3 117.7(4)
C5 C4 C7 120.9(4)
C3 C4 C7 121.4(4)
C4 C5 C6 122.0(4)
C4 C5 H5 119.0
C6 C5 H5 119.0
C1 C6 C5 119.7(3)
C1 C6 H6 120.1
C5 C6 H6 120.1
C4 C7 H7A 109.5
C4 C7 H7B 109.5
H7A C7 H7B 109.5
C4 C7 H7C 109.5
H7A C7 H7C 109.5
H7B C7 H7C 109.5
C13 C8 C9 119.7(3)
C13 C8 N1 119.0(3)
C9 C8 N1 121.2(3)
C10 C9 C8 119.6(4)
C10 C9 H9 120.2
C8 C9 H9 120.2
C9 C10 C11 121.3(3)
C9 C10 H10 119.3
C11 C10 H10 119.3
C10 C11 C12 117.7(4)
C10 C11 N2 121.6(4)
C12 C11 N2 120.6(4)
C13 C12 C11 121.1(4)
C13 C12 H12 119.4
C11 C12 H12 119.4
C12 C13 C8 120.4(3)
C12 C13 H13 119.8
C8 C13 H13 119.8
O2 S1 O1 119.24(18)
O2 S1 N1 106.46(18)
O1 S1 N1 106.72(17)
O2 S1 C1 107.65(17)
O1 S1 C1 108.28(17)
N1 S1 C1 108.05(16)
C8 N1 S1 119.4(2)
C8 N1 H1N 113(4)
S1 N1 H1N 117(4)
C11 N2 H2N 119(3)
C11 N2 H3N 113(2)
H2N N2 H3N 115(4)
C15 C14 C19 120.0(3)
C15 C14 S2 120.0(3)
C19 C14 S2 120.0(3)
C16 C15 C14 118.6(4)
C16 C15 H15 120.7
C14 C15 H15 120.7
C17 C16 C15 122.6(4)
C17 C16 H16 118.7
C15 C16 H16 118.7
C18 C17 C16 117.5(4)
C18 C17 C20 121.0(5)
C16 C17 C20 121.5(4)
C17 C18 C19 121.8(4)
C17 C18 H18 119.1
C19 C18 H18 119.1
C18 C19 C14 119.5(4)
C18 C19 H19 120.2
C14 C19 H19 120.2
C17 C20 H20A 109.5
C17 C20 H20B 109.5
H20A C20 H20B 109.5
C17 C20 H20C 109.5
H20A C20 H20C 109.5
H20B C20 H20C 109.5
C26 C21 C22 118.5(3)
C26 C21 N3 121.9(3)
C22 C21 N3 119.6(3)
C23 C22 C21 120.8(3)
C23 C22 H22 119.6
C21 C22 H22 119.6
C22 C23 C24 121.1(3)
C22 C23 H23 119.4
C24 C23 H23 119.4
C25 C24 C23 117.7(3)
C25 C24 N4 121.4(4)
C23 C24 N4 120.8(4)
C26 C25 C24 121.1(3)
C26 C25 H25 119.4
C24 C25 H25 119.4
C25 C26 C21 120.8(3)
C25 C26 H26 119.6
C21 C26 H26 119.6
O4 S2 O3 119.89(16)
O4 S2 N3 106.01(16)
O3 S2 N3 106.66(16)
O4 S2 C14 108.04(16)
O3 S2 C14 107.91(17)
N3 S2 C14 107.78(15)
C21 N3 S2 120.1(2)
C21 N3 H4N 112(2)
S2 N3 H4N 112(3)
C24 N4 H5N 106(3)
C24 N4 H6N 107(3)
H5N N4 H6N 125(4)

loop_
_geom_bond_atom_site_label_1
_geom_bond_atom_site_label_2
_geom_bond_distance
C1 C6 1.378(4)
C1 C2 1.384(4)
C1 S1 1.754(4)
C2 C3 1.380(5)
C2 H2 0.9300
C3 C4 1.364(5)
C3 H3 0.9300
C4 C5 1.359(5)
C4 C7 1.487(5)
C5 C6 1.389(5)
C5 H5 0.9300
C6 H6 0.9300
C7 H7A 0.9600
C7 H7B 0.9600
C7 H7C 0.9600
C8 C13 1.368(4)
C8 C9 1.372(4)
C8 N1 1.431(5)
C9 C10 1.372(5)
C9 H9 0.9300
C10 C11 1.381(5)
C10 H10 0.9300
C11 C12 1.382(4)
C11 N2 1.391(5)
C12 C13 1.362(4)
C12 H12 0.9300
C13 H13 0.9300
S1 O2 1.425(2)
S1 O1 1.428(3)
S1 N1 1.630(4)
N1 H1N 0.70(3)
N2 H2N 0.88(4)
N2 H3N 0.97(4)
C14 C15 1.371(4)
C14 C19 1.375(4)
C14 S2 1.759(3)
C15 C16 1.370(5)
C15 H15 0.9300
C16 C17 1.365(6)
C16 H16 0.9300
C17 C18 1.364(5)
C17 C20 1.498(6)
C18 C19 1.367(5)
C18 H18 0.9300
C19 H19 0.9300
C20 H20A 0.9600
C20 H20B 0.9600
C20 H20C 0.9600
C21 C26 1.371(4)
C21 C22 1.373(4)
C21 N3 1.431(4)
C22 C23 1.352(4)
C22 H22 0.9300
C23 C24 1.388(4)
C23 H23 0.9300
C24 C25 1.369(5)
C24 N4 1.400(5)
C25 C26 1.363(5)
C25 H25 0.9300
C26 H26 0.9300
S2 O4 1.413(2)
S2 O3 1.424(2)
S2 N3 1.618(3)
N3 H4N 0.79(3)
N4 H5N 0.85(4)
N4 H6N 0.86(4)

loop_
_geom_hbond_atom_site_label_D
_geom_hbond_atom_site_label_H
_geom_hbond_atom_site_label_A
_geom_hbond_site_symmetry_A
_geom_hbond_distance_DH
_geom_hbond_distance_HA
_geom_hbond_distance_DA
_geom_hbond_angle_DHA
N1 H1N O2 1_655 0.70(3) 2.33(4) 2.996(4) 161(5)
N2 H2N O4 3_646 0.88(4) 2.18(4) 3.052(4) 172(4)
N2 H3N N4 1_545 0.97(4) 2.28(4) 3.191(5) 155(4)
N3 H4N O3 1_655 0.79(3) 2.17(3) 2.957(3) 170(3)
N4 H5N N2 1_465 0.85(4) 2.45(4) 3.241(5) 155(4)
N4 H6N O1 4_466 0.86(4) 2.47(4) 3.323(5) 171(4)

loop_
_geom_torsion_atom_site_label_1
_geom_torsion_atom_site_label_2
_geom_torsion_atom_site_label_3
_geom_torsion_atom_site_label_4
_geom_torsion
C6 C1 C2 C3 1.0(5)
S1 C1 C2 C3 -178.0(3)
C1 C2 C3 C4 0.8(6)
C2 C3 C4 C5 -2.1(6)
C2 C3 C4 C7 176.9(4)
C3 C4 C5 C6 1.5(6)
C7 C4 C5 C6 -177.4(4)
C2 C1 C6 C5 -1.5(5)
S1 C1 C6 C5 177.5(3)
C4 C5 C6 C1 0.2(6)
C13 C8 C9 C10 -0.5(5)
N1 C8 C9 C10 -179.1(3)
C8 C9 C10 C11 -0.8(6)
C9 C10 C11 C12 1.3(6)
C9 C10 C11 N2 177.6(4)
C10 C11 C12 C13 -0.6(5)
N2 C11 C12 C13 -176.9(4)
C11 C12 C13 C8 -0.6(5)
C9 C8 C13 C12 1.2(5)
N1 C8 C13 C12 179.8(3)
C6 C1 S1 O2 -154.1(3)
C2 C1 S1 O2 24.9(3)
C6 C1 S1 O1 -23.9(3)
C2 C1 S1 O1 155.1(3)
C6 C1 S1 N1 91.3(3)
C2 C1 S1 N1 -89.7(3)
C13 C8 N1 S1 81.6(4)
C9 C8 N1 S1 -99.8(4)
O2 S1 N1 C8 -47.4(3)
O1 S1 N1 C8 -175.8(3)
C1 S1 N1 C8 67.9(3)
C19 C14 C15 C16 1.7(5)
S2 C14 C15 C16 -179.5(3)
C14 C15 C16 C17 -0.7(6)
C15 C16 C17 C18 -0.7(6)
C15 C16 C17 C20 177.3(4)
C16 C17 C18 C19 1.0(6)
C20 C17 C18 C19 -177.0(4)
C17 C18 C19 C14 0.0(5)
C15 C14 C19 C18 -1.4(5)
S2 C14 C19 C18 179.8(3)
C26 C21 C22 C23 1.6(5)
N3 C21 C22 C23 -179.6(3)
C21 C22 C23 C24 -1.0(6)
C22 C23 C24 C25 -0.6(6)
C22 C23 C24 N4 -177.4(4)
C23 C24 C25 C26 1.7(6)
N4 C24 C25 C26 178.5(4)
C24 C25 C26 C21 -1.2(6)
C22 C21 C26 C25 -0.5(5)
N3 C21 C26 C25 -179.2(3)
C15 C14 S2 O4 154.8(3)
C19 C14 S2 O4 -26.5(3)
C15 C14 S2 O3 23.8(3)
C19 C14 S2 O3 -157.5(3)
C15 C14 S2 N3 -91.1(3)
C19 C14 S2 N3 87.7(3)
C26 C21 N3 S2 -100.0(4)
C22 C21 N3 S2 81.2(4)
O4 S2 N3 C21 -174.3(2)
O3 S2 N3 C21 -45.5(3)
C14 S2 N3 C21 70.2(3)

loop_
_cod_related_entry_id
_cod_related_entry_database
_cod_related_entry_code
1 ChemSpider 403846
